data_7003361
loop_
_publ_author_name
'Pugh, David'
'Boyle, Aimee'
'Danopoulos, Andreas A.'

_publ_section_title
;
 &#x2018;Pincer&#x2019; pyridine dicarbene complexes of nickel and
 their derivatives. Unusual ring opening of a coordinated
 imidazol-2-ylidene
;
_journal_issue 8
_journal_name_full 'Dalton Transactions'
_journal_page_first 1087
_journal_page_last 1094
_journal_paper_doi 10.1039/b715769j
_journal_year 2008
_chemical_formula_moiety 'C37 H45 N5'
_chemical_formula_sum 'C37 H45 N5'
_chemical_formula_weight 559.78
_chemical_name_systematic
;
?
;
_space_group_IT_number 14
_symmetry_cell_setting monoclinic
_symmetry_Int_Tables_number 14
_symmetry_space_group_name_Hall '-P 2ybc'
_symmetry_space_group_name_H-M 'P 1 21/c 1'
_atom_sites_solution_hydrogens geom
_atom_sites_solution_primary direct
_atom_sites_solution_secondary difmap
_audit_creation_method SHELXL-97
_cell_angle_alpha 90.00
_cell_angle_beta 91.360(3)
_cell_angle_gamma 90.00
_cell_formula_units_Z 4
_cell_length_a 15.058(3)
_cell_length_b 24.920(6)
_cell_length_c 10.967(3)
_cell_measurement_reflns_used 837
_cell_measurement_temperature 120(2)
_cell_measurement_theta_max 22.66
_cell_measurement_theta_min 4.83
_cell_volume 4114.2(17)
_computing_cell_refinement 'Bruker SAINT'
_computing_data_collection 'Bruker APEX2'
_computing_data_reduction 'Bruker SAINT'
_computing_molecular_graphics 'ORTEP-III (Farrugia, 1997)'
_computing_publication_material 'PLATON (Spek, 2003), WinGX (Farrugia, 1999) and enCIFer (Allen et al., 2004).'
_computing_structure_refinement 'SHELXL-97 (Sheldrick, 1997)'
_computing_structure_solution 'SHELXS-97 (Sheldrick, 1997)'
_diffrn_ambient_temperature 120(2)
_diffrn_measured_fraction_theta_full 0.991
_diffrn_measured_fraction_theta_max 0.991
_diffrn_measurement_device_type 'Bruker SMART APEX2 CCD diffractometer'
_diffrn_measurement_method 'fine-slice \w scans'
_diffrn_radiation_monochromator 'silicon 111'
_diffrn_radiation_source 'Daresbury SRS station 16.2smx'
_diffrn_radiation_type synchrotron
_diffrn_radiation_wavelength 0.7848
_diffrn_reflns_av_R_equivalents 0.0579
_diffrn_reflns_av_sigmaI/netI 0.0586
_diffrn_reflns_limit_h_max 16
_diffrn_reflns_limit_h_min -16
_diffrn_reflns_limit_k_max 27
_diffrn_reflns_limit_k_min -27
_diffrn_reflns_limit_l_max 12
_diffrn_reflns_limit_l_min -12
_diffrn_reflns_number 22457
_diffrn_reflns_theta_full 26.34
_diffrn_reflns_theta_max 26.34
_diffrn_reflns_theta_min 4.63
_diffrn_standards_decay_% 5
_diffrn_standards_number 0
_exptl_absorpt_coefficient_mu 0.054
_exptl_absorpt_correction_T_max 0.9947
_exptl_absorpt_correction_T_min 0.9947
_exptl_absorpt_correction_type multi-scan
_exptl_absorpt_process_details 'Bruker SADABS'
_exptl_crystal_colour yellow
_exptl_crystal_density_diffrn 0.904
_exptl_crystal_density_method 'not measured'
_exptl_crystal_description block
_exptl_crystal_F_000 1208
_exptl_crystal_size_max 0.10
_exptl_crystal_size_mid 0.10
_exptl_crystal_size_min 0.10
_platon_squeeze_details
;
;
_refine_diff_density_max 0.427
_refine_diff_density_min -0.313
_refine_diff_density_rms 0.050
_refine_ls_extinction_method none
_refine_ls_goodness_of_fit_ref 0.976
_refine_ls_hydrogen_treatment constr
_refine_ls_matrix_type full
_refine_ls_number_parameters 448
_refine_ls_number_reflns 5879
_refine_ls_number_restraints 15
_refine_ls_restrained_S_all 0.978
_refine_ls_R_factor_all 0.1048
_refine_ls_R_factor_gt 0.0700
_refine_ls_shift/su_max 0.004
_refine_ls_shift/su_mean 0.001
_refine_ls_structure_factor_coef Fsqd
_refine_ls_weighting_details 'calc w=1/[\s^2^(Fo^2^)+(0.1410P)^2^+0.0000P] where P=(Fo^2^+2Fc^2^)/3'
_refine_ls_weighting_scheme calc
_refine_ls_wR_factor_gt 0.1937
_refine_ls_wR_factor_ref 0.2125
_reflns_number_gt 3714
_reflns_number_total 5879
_reflns_threshold_expression I>2\s(I)
_cod_data_source_file b715769j.txt
_cod_data_source_block 2Me
_cod_depositor_comments
;
The following automatic conversions were performed:
'_symmetry_cell_setting' value 'Monoclinic' changed to 'monoclinic'
according to '/home/saulius/struct/CIF-dictionaries/cif_core.dic'
dictionary named 'cif_core.dic' version 2.4.1 from 2010-06-29.

Automatic conversion script
Id: cif_fix_enum 1527 2010-12-29 10:47:43Z saulius 
;
_cod_original_sg_symbol_H-M P21/c
_cod_database_code 7003361

loop_
_symmetry_equiv_pos_as_xyz
'x, y, z'
'-x, y+1/2, -z+1/2'
'-x, -y, -z'
'x, -y-1/2, z-1/2'

loop_
_atom_site_label
_atom_site_type_symbol
_atom_site_fract_x
_atom_site_fract_y
_atom_site_fract_z
_atom_site_U_iso_or_equiv
_atom_site_adp_type
_atom_site_occupancy
_atom_site_symmetry_multiplicity
_atom_site_calc_flag
_atom_site_refinement_flags
_atom_site_disorder_assembly
_atom_site_disorder_group
C1A C 0.1915(11) 0.9021(4) 0.4761(12) 0.0489(14) Uani 0.277(7) 1 d PGD A 1
C2A C 0.2331(10) 0.8907(5) 0.3673(12) 0.101(8) Uani 0.277(7) 1 d PGD A 1
C3A C 0.2160(10) 0.8425(5) 0.3073(11) 0.0689(17) Uani 0.277(7) 1 d PG A 1
H3A H 0.2444 0.8348 0.2330 0.083 Uiso 0.277(7) 1 calc PR A 1
C4A C 0.1571(9) 0.8058(4) 0.3560(14) 0.094(8) Uani 0.277(7) 1 d PG A 1
H4A H 0.1454 0.7729 0.3149 0.113 Uiso 0.277(7) 1 calc PR A 1
C5A C 0.1154(8) 0.8172(4) 0.4647(14) 0.075(5) Uani 0.277(7) 1 d PG A 1
H5A H 0.0752 0.7921 0.4980 0.090 Uiso 0.277(7) 1 calc PR A 1
C6A C 0.1326(9) 0.8653(4) 0.5248(11) 0.0516(14) Uani 0.277(7) 1 d PGD A 1
C7A C 0.3050(10) 0.9290(6) 0.3236(15) 0.0587(15) Uani 0.277(7) 1 d PD A 1
H7A H 0.3241 0.9515 0.3951 0.070 Uiso 0.277(7) 1 calc PR A 1
C8A C 0.264(3) 0.9670(9) 0.228(2) 0.135(12) Uani 0.277(7) 1 d PD A 1
H8A1 H 0.1996 0.9603 0.2203 0.203 Uiso 0.277(7) 1 calc PR A 1
H8A2 H 0.2909 0.9606 0.1486 0.203 Uiso 0.277(7) 1 calc PR A 1
H8A3 H 0.2740 1.0043 0.2526 0.203 Uiso 0.277(7) 1 calc PR A 1
C9A C 0.3885(14) 0.9005(10) 0.277(2) 0.121(8) Uani 0.277(7) 1 d PD A 1
H9A1 H 0.4254 0.8887 0.3471 0.181 Uiso 0.277(7) 1 calc PR A 1
H9A2 H 0.4224 0.9255 0.2273 0.181 Uiso 0.277(7) 1 calc PR A 1
H9A3 H 0.3707 0.8693 0.2282 0.181 Uiso 0.277(7) 1 calc PR A 1
C10A C 0.0893(15) 0.8770(7) 0.6479(15) 0.079(7) Uani 0.277(7) 1 d PD A 1
H10A H 0.1298 0.9002 0.6988 0.095 Uiso 0.277(7) 1 calc PR A 1
C11A C 0.0654(14) 0.8261(6) 0.720(2) 0.086(6) Uani 0.277(7) 1 d PD A 1
H11A H 0.0110 0.8103 0.6850 0.129 Uiso 0.277(7) 1 calc PR A 1
H11B H 0.0558 0.8357 0.8055 0.129 Uiso 0.277(7) 1 calc PR A 1
H11C H 0.1141 0.8002 0.7158 0.129 Uiso 0.277(7) 1 calc PR A 1
C12A C -0.0028(18) 0.9076(11) 0.623(3) 0.101(3) Uani 0.277(7) 1 d P A 1
H12A H 0.0084 0.9419 0.5828 0.152 Uiso 0.277(7) 1 calc PR A 1
H12B H -0.0317 0.9141 0.7010 0.152 Uiso 0.277(7) 1 calc PR A 1
H12C H -0.0417 0.8854 0.5709 0.152 Uiso 0.277(7) 1 calc PR A 1
C1B C 0.2081(3) 0.90905(14) 0.4434(3) 0.0489(14) Uani 0.723(7) 1 d PGD A 2
C2B C 0.2591(3) 0.90778(14) 0.3394(3) 0.0478(16) Uani 0.723(7) 1 d PGD A 2
C3B C 0.2509(3) 0.86513(16) 0.2582(3) 0.0689(17) Uani 0.723(7) 1 d PG A 2
H3B H 0.2857 0.8643 0.1872 0.083 Uiso 0.723(7) 1 calc PR A 2
C4B C 0.1916(3) 0.82375(14) 0.2810(4) 0.078(2) Uani 0.723(7) 1 d PG A 2
H4B H 0.1860 0.7946 0.2256 0.094 Uiso 0.723(7) 1 calc PR A 2
C5B C 0.1407(3) 0.82502(12) 0.3850(5) 0.068(2) Uani 0.723(7) 1 d PG A 2
H5B H 0.1002 0.7967 0.4006 0.081 Uiso 0.723(7) 1 calc PR A 2
C6B C 0.1489(3) 0.86766(14) 0.4662(4) 0.0516(14) Uani 0.723(7) 1 d PGD A 2
C7B C 0.3231(4) 0.9546(2) 0.3100(5) 0.0587(15) Uani 0.723(7) 1 d PD A 2
H7B H 0.3332 0.9755 0.3869 0.070 Uiso 0.723(7) 1 calc PR A 2
C8B C 0.2780(7) 0.9925(3) 0.2157(7) 0.078(2) Uani 0.723(7) 1 d P A 2
H8B1 H 0.2667 0.9731 0.1393 0.117 Uiso 0.723(7) 1 calc PR A 2
H8B2 H 0.3172 1.0231 0.2005 0.117 Uiso 0.723(7) 1 calc PR A 2
H8B3 H 0.2217 1.0055 0.2476 0.117 Uiso 0.723(7) 1 calc PR A 2
C9B C 0.4135(5) 0.9342(3) 0.2699(6) 0.078(2) Uani 0.723(7) 1 d P A 2
H9B1 H 0.4388 0.9104 0.3328 0.117 Uiso 0.723(7) 1 calc PR A 2
H9B2 H 0.4534 0.9647 0.2581 0.117 Uiso 0.723(7) 1 calc PR A 2
H9B3 H 0.4062 0.9144 0.1931 0.117 Uiso 0.723(7) 1 calc PR A 2
C10B C 0.0927(6) 0.8691(3) 0.5804(7) 0.068(2) Uani 0.723(7) 1 d PD A 2
H10B H 0.1276 0.8886 0.6453 0.082 Uiso 0.723(7) 1 calc PR A 2
C11B C 0.0698(5) 0.8134(3) 0.6303(8) 0.088(2) Uani 0.723(7) 1 d P A 2
H11D H 0.0458 0.8171 0.7121 0.132 Uiso 0.723(7) 1 calc PR A 2
H11E H 0.1235 0.7913 0.6343 0.132 Uiso 0.723(7) 1 calc PR A 2
H11F H 0.0254 0.7964 0.5762 0.132 Uiso 0.723(7) 1 calc PR A 2
C12B C 0.0077(6) 0.9000(3) 0.5568(9) 0.101(3) Uani 0.723(7) 1 d P A 2
H12D H 0.0214 0.9380 0.5447 0.152 Uiso 0.723(7) 1 calc PR A 2
H12E H -0.0311 0.8961 0.6268 0.152 Uiso 0.723(7) 1 calc PR A 2
H12F H -0.0226 0.8858 0.4835 0.152 Uiso 0.723(7) 1 calc PR A 2
C13 C 0.2736(2) 0.95563(11) 0.6225(3) 0.0475(8) Uani 1 1 d . A .
C14 C 0.1697(2) 1.00181(11) 0.5067(3) 0.0486(8) Uani 1 1 d . A .
H14 H 0.1258 1.0091 0.4452 0.058 Uiso 1 1 calc R . .
C15 C 0.2015(2) 1.03603(11) 0.5906(3) 0.0473(8) Uani 1 1 d . A .
H15 H 0.1848 1.0725 0.6005 0.057 Uiso 1 1 calc R . .
C16 C 0.3158(2) 1.03178(10) 0.7571(3) 0.0433(7) Uani 1 1 d . A .
C17 C 0.3418(2) 1.00369(11) 0.8616(3) 0.0530(9) Uani 1 1 d . . .
C18 C 0.3903(3) 1.03402(12) 0.9469(3) 0.0573(9) Uani 1 1 d . . .
H18 H 0.4101 1.0166 1.0196 0.069 Uiso 1 1 calc R . .
C19 C 0.4117(2) 1.08779(11) 0.9331(3) 0.0503(8) Uani 1 1 d . . .
C20 C 0.3801(2) 1.11062(10) 0.8229(2) 0.0411(7) Uani 1 1 d . A .
C21 C 0.4061(2) 1.20757(10) 0.8672(2) 0.0409(7) Uani 1 1 d . A .
C22 C 0.4007(2) 1.18012(11) 0.6658(2) 0.0428(7) Uani 1 1 d . A .
H22 H 0.3956 1.1573 0.5966 0.051 Uiso 1 1 calc R . .
C23 C 0.4129(2) 1.23325(11) 0.6658(2) 0.0423(7) Uani 1 1 d . A .
H23 H 0.4184 1.2558 0.5965 0.051 Uiso 1 1 calc R . .
C24 C 0.4300(2) 1.30415(10) 0.8254(2) 0.0383(7) Uani 1 1 d . A .
C25 C 0.3552(2) 1.33746(11) 0.8372(3) 0.0443(8) Uani 1 1 d . . .
C26 C 0.3713(2) 1.39043(11) 0.8733(3) 0.0492(8) Uani 1 1 d . . .
H26 H 0.3226 1.4141 0.8837 0.059 Uiso 1 1 calc R . .
C27 C 0.4563(2) 1.40893(11) 0.8941(3) 0.0470(8) Uani 1 1 d . . .
H27 H 0.4655 1.4452 0.9180 0.056 Uiso 1 1 calc R . .
C28 C 0.5282(2) 1.37546(10) 0.8806(2) 0.0441(8) Uani 1 1 d . . .
H28 H 0.5864 1.3891 0.8950 0.053 Uiso 1 1 calc R . .
C29 C 0.5171(2) 1.32200(10) 0.8462(2) 0.0395(7) Uani 1 1 d . . .
C30 C 0.2619(2) 1.31696(13) 0.8142(3) 0.0551(9) Uani 1 1 d . . .
H30 H 0.2668 1.2807 0.7761 0.066 Uiso 1 1 calc R . .
C31 C 0.2090(4) 1.3513(2) 0.7278(5) 0.1222(18) Uani 1 1 d U . .
H31A H 0.1509 1.3347 0.7118 0.183 Uiso 1 1 calc R . .
H31B H 0.2406 1.3548 0.6512 0.183 Uiso 1 1 calc R . .
H31C H 0.2008 1.3868 0.7638 0.183 Uiso 1 1 calc R . .
C32 C 0.2127(3) 1.31008(19) 0.9327(4) 0.0920(14) Uani 1 1 d . . .
H32A H 0.2080 1.3449 0.9737 0.138 Uiso 1 1 calc R . .
H32B H 0.2453 1.2849 0.9859 0.138 Uiso 1 1 calc R . .
H32C H 0.1530 1.2960 0.9150 0.138 Uiso 1 1 calc R . .
C33 C 0.5964(2) 1.28487(11) 0.8343(3) 0.0478(8) Uani 1 1 d . . .
H33 H 0.5752 1.2514 0.7928 0.057 Uiso 1 1 calc R . .
C34 C 0.6683(2) 1.30979(12) 0.7556(3) 0.0529(8) Uani 1 1 d . . .
H34A H 0.6424 1.3200 0.6761 0.079 Uiso 1 1 calc R . .
H34B H 0.7160 1.2836 0.7439 0.079 Uiso 1 1 calc R . .
H34C H 0.6927 1.3417 0.7964 0.079 Uiso 1 1 calc R . .
C35 C 0.6342(2) 1.26920(14) 0.9594(3) 0.0684(10) Uani 1 1 d . . .
H35A H 0.6544 1.3015 1.0030 0.103 Uiso 1 1 calc R . .
H35B H 0.6845 1.2447 0.9496 0.103 Uiso 1 1 calc R . .
H35C H 0.5881 1.2513 1.0062 0.103 Uiso 1 1 calc R . .
C36 C 0.3193(3) 0.94577(12) 0.8855(3) 0.0757(12) Uani 1 1 d . . .
H36A H 0.2550 0.9407 0.8770 0.114 Uiso 1 1 calc R . .
H36B H 0.3390 0.9361 0.9684 0.114 Uiso 1 1 calc R . .
H36C H 0.3494 0.9229 0.8266 0.114 Uiso 1 1 calc R . .
C37 C 0.4641(3) 1.11696(13) 1.0299(3) 0.0640(10) Uani 1 1 d . . .
H37A H 0.4253 1.1422 1.0718 0.096 Uiso 1 1 calc R . .
H37B H 0.5127 1.1367 0.9925 0.096 Uiso 1 1 calc R . .
H37C H 0.4887 1.0911 1.0889 0.096 Uiso 1 1 calc R . .
N1 N 0.21357(16) 0.95345(8) 0.5275(2) 0.0456(6) Uani 1 1 d D . .
N2 N 0.26437(16) 1.00774(8) 0.6612(2) 0.0418(6) Uani 1 1 d . . .
N3 N 0.33369(16) 1.08334(8) 0.7386(2) 0.0399(6) Uani 1 1 d . . .
N4 N 0.39704(16) 1.16486(8) 0.78858(19) 0.0396(6) Uani 1 1 d . . .
N5 N 0.41592(16) 1.24893(8) 0.78732(19) 0.0385(6) Uani 1 1 d . . .

loop_
_atom_site_aniso_label
_atom_site_aniso_U_11
_atom_site_aniso_U_22
_atom_site_aniso_U_33
_atom_site_aniso_U_23
_atom_site_aniso_U_13
_atom_site_aniso_U_12
C1A 0.050(3) 0.031(2) 0.065(4) -0.011(2) -0.005(3) 0.0053(18)
C2A 0.124(19) 0.056(12) 0.123(18) 0.002(12) -0.024(14) -0.056(11)
C3A 0.078(4) 0.049(3) 0.080(4) -0.033(3) 0.009(3) 0.000(3)
C4A 0.085(14) 0.056(13) 0.14(2) -0.024(13) -0.022(13) 0.019(11)
C5A 0.075(11) 0.050(9) 0.100(13) 0.002(9) 0.012(9) 0.000(7)
C6A 0.050(3) 0.032(2) 0.073(4) 0.004(3) 0.006(3) -0.0010(19)
C7A 0.079(4) 0.049(4) 0.048(3) -0.014(3) 0.019(2) -0.011(3)
C8A 0.21(3) 0.056(16) 0.15(2) 0.005(17) 0.07(2) 0.03(2)
C9A 0.14(2) 0.122(19) 0.106(15) -0.013(16) 0.018(14) -0.005(16)
C10A 0.063(11) 0.043(9) 0.130(19) 0.006(12) -0.023(14) 0.010(8)
C11A 0.089(12) 0.051(9) 0.118(15) 0.016(11) 0.010(13) -0.008(8)
C12A 0.067(4) 0.067(4) 0.172(10) 0.043(6) 0.052(6) 0.015(3)
C1B 0.050(3) 0.031(2) 0.065(4) -0.011(2) -0.005(3) 0.0053(18)
C2B 0.055(4) 0.032(3) 0.056(3) -0.020(3) -0.003(3) -0.002(3)
C3B 0.078(4) 0.049(3) 0.080(4) -0.033(3) 0.009(3) 0.000(3)
C4B 0.089(5) 0.037(3) 0.107(5) -0.031(3) -0.025(4) 0.007(3)
C5B 0.063(4) 0.021(3) 0.117(6) -0.005(4) -0.020(4) 0.000(3)
C6B 0.050(3) 0.032(2) 0.073(4) 0.004(3) 0.006(3) -0.0010(19)
C7B 0.079(4) 0.049(4) 0.048(3) -0.014(3) 0.019(2) -0.011(3)
C8B 0.128(6) 0.049(5) 0.057(4) -0.008(3) 0.008(4) 0.002(4)
C9B 0.089(5) 0.095(5) 0.051(3) -0.017(4) 0.018(3) -0.004(4)
C10B 0.063(4) 0.039(3) 0.102(6) 0.014(4) -0.003(5) -0.017(3)
C11B 0.077(4) 0.062(4) 0.125(7) 0.035(4) -0.004(5) 0.002(3)
C12B 0.067(4) 0.067(4) 0.172(10) 0.043(6) 0.052(6) 0.015(3)
C13 0.057(2) 0.0292(16) 0.056(2) -0.0044(13) 0.0074(16) -0.0017(14)
C14 0.056(2) 0.0271(16) 0.063(2) -0.0002(15) 0.0019(15) 0.0040(14)
C15 0.062(2) 0.0238(15) 0.0563(19) 0.0033(14) 0.0074(16) 0.0069(14)
C16 0.062(2) 0.0261(16) 0.0421(17) -0.0029(13) 0.0116(15) 0.0017(14)
C17 0.091(3) 0.0285(16) 0.0398(18) 0.0037(14) 0.0088(17) 0.0006(16)
C18 0.106(3) 0.0314(17) 0.0345(17) 0.0035(14) 0.0072(17) 0.0029(17)
C19 0.081(2) 0.0330(17) 0.0377(17) -0.0039(13) 0.0123(15) 0.0007(15)
C20 0.066(2) 0.0261(15) 0.0324(16) 0.0003(13) 0.0160(14) 0.0013(14)
C21 0.0559(19) 0.0297(15) 0.0375(16) -0.0008(13) 0.0098(13) -0.0018(13)
C22 0.065(2) 0.0357(17) 0.0284(16) -0.0020(12) 0.0094(13) -0.0032(14)
C23 0.063(2) 0.0328(16) 0.0317(16) -0.0020(12) 0.0106(13) -0.0050(14)
C24 0.058(2) 0.0251(14) 0.0321(15) 0.0013(11) 0.0065(13) -0.0022(14)
C25 0.060(2) 0.0343(17) 0.0386(17) -0.0003(13) 0.0071(14) 0.0013(14)
C26 0.065(2) 0.0330(17) 0.0501(19) 0.0013(14) 0.0061(15) 0.0086(15)
C27 0.073(2) 0.0235(15) 0.0443(18) 0.0007(12) 0.0044(15) -0.0001(15)
C28 0.061(2) 0.0286(16) 0.0433(18) 0.0004(13) 0.0045(14) -0.0043(14)
C29 0.055(2) 0.0264(15) 0.0370(16) 0.0040(12) 0.0060(13) -0.0027(13)
C30 0.055(2) 0.0453(19) 0.065(2) -0.0015(16) 0.0008(17) 0.0054(15)
C31 0.120(2) 0.123(2) 0.123(2) 0.0047(10) -0.0004(10) -0.0019(10)
C32 0.080(3) 0.110(3) 0.088(3) -0.022(2) 0.028(2) -0.023(3)
C33 0.056(2) 0.0279(15) 0.059(2) 0.0020(14) 0.0062(15) -0.0027(14)
C34 0.060(2) 0.0377(17) 0.062(2) -0.0055(15) 0.0136(16) -0.0016(15)
C35 0.068(2) 0.068(2) 0.070(2) 0.0208(19) 0.0069(19) 0.0158(19)
C36 0.145(4) 0.0325(18) 0.050(2) 0.0062(15) 0.006(2) -0.013(2)
C37 0.104(3) 0.0417(19) 0.046(2) -0.0006(15) -0.0050(18) -0.0002(18)
N1 0.0500(16) 0.0269(13) 0.0599(17) -0.0058(11) 0.0030(13) 0.0010(11)
N2 0.0588(16) 0.0220(12) 0.0451(14) 0.0008(11) 0.0103(12) 0.0008(11)
N3 0.0573(16) 0.0247(13) 0.0380(14) 0.0004(10) 0.0099(11) -0.0001(11)
N4 0.0593(16) 0.0273(12) 0.0328(13) -0.0016(10) 0.0095(11) -0.0039(11)
N5 0.0564(16) 0.0269(12) 0.0327(13) -0.0010(10) 0.0076(11) -0.0031(11)

loop_
_atom_type_symbol
_atom_type_description
_atom_type_scat_dispersion_real
_atom_type_scat_dispersion_imag
_atom_type_scat_source
C C 0.0033 0.0016 'International Tables Vol C Tables 4.2.6.8 and 6.1.1.4'
H H 0.0000 0.0000 'International Tables Vol C Tables 4.2.6.8 and 6.1.1.4'
N N 0.0061 0.0033 'International Tables Vol C Tables 4.2.6.8 and 6.1.1.4'

loop_
_geom_angle_atom_site_label_1
_geom_angle_atom_site_label_2
_geom_angle_atom_site_label_3
_geom_angle
_geom_angle_site_symmetry_1
_geom_angle_site_symmetry_3
_geom_angle_publ_flag
C2A C1A C6A 120.0 . . ?
C2A C1A N1 114.5(8) . . ?
C6A C1A N1 125.5(8) . . ?
C1A C2A C3A 120.0 . . ?
C1A C2A C7A 118.6(10) . . ?
C3A C2A C7A 121.0(10) . . ?
C4A C3A C2A 120.0 . . ?
C4A C3A H3A 120.0 . . ?
C2A C3A H3A 120.0 . . ?
C5A C4A C3A 120.0 . . ?
C5A C4A H4A 120.0 . . ?
C3A C4A H4A 120.0 . . ?
C4A C5A C6A 120.0 . . ?
C4A C5A H5A 120.0 . . ?
C6A C5A H5A 120.0 . . ?
C5A C6A C1A 120.0 . . ?
C5A C6A C10A 120.0(10) . . ?
C1A C6A C10A 119.9(10) . . ?
C2A C7A C8A 108.7(16) . . ?
C2A C7A C9A 113.9(15) . . ?
C8A C7A C9A 112(2) . . ?
C2A C7A H7A 107.2 . . ?
C8A C7A H7A 107.2 . . ?
C9A C7A H7A 107.2 . . ?
C6A C10A C11A 113.8(14) . . ?
C6A C10A C12A 109.0(16) . . ?
C11A C10A C12A 105.4(17) . . ?
C6A C10A H10A 109.5 . . ?
C11A C10A H10A 109.5 . . ?
C12A C10A H10A 109.5 . . ?
C2B C1B C6B 120.0 . . ?
C2B C1B N1 121.2(2) . . ?
C6B C1B N1 118.8(2) . . ?
C3B C2B C1B 120.0 . . ?
C3B C2B C7B 119.2(3) . . ?
C1B C2B C7B 120.8(3) . . ?
C4B C3B C2B 120.0 . . ?
C4B C3B H3B 120.0 . . ?
C2B C3B H3B 120.0 . . ?
C3B C4B C5B 120.0 . . ?
C3B C4B H4B 120.0 . . ?
C5B C4B H4B 120.0 . . ?
C4B C5B C6B 120.0 . . ?
C4B C5B H5B 120.0 . . ?
C6B C5B H5B 120.0 . . ?
C5B C6B C1B 120.0 . . ?
C5B C6B C10B 120.0(3) . . ?
C1B C6B C10B 120.0(3) . . ?
C9B C7B C8B 113.0(6) . . ?
C9B C7B C2B 111.9(4) . . ?
C8B C7B C2B 109.5(5) . . ?
C9B C7B H7B 107.4 . . ?
C8B C7B H7B 107.4 . . ?
C2B C7B H7B 107.4 . . ?
C7B C8B H8B1 109.5 . . ?
C7B C8B H8B2 109.5 . . ?
H8B1 C8B H8B2 109.5 . . ?
C7B C8B H8B3 109.5 . . ?
H8B1 C8B H8B3 109.5 . . ?
H8B2 C8B H8B3 109.5 . . ?
C7B C9B H9B1 109.5 . . ?
C7B C9B H9B2 109.5 . . ?
H9B1 C9B H9B2 109.5 . . ?
C7B C9B H9B3 109.5 . . ?
H9B1 C9B H9B3 109.5 . . ?
H9B2 C9B H9B3 109.5 . . ?
C12B C10B C6B 110.8(6) . . ?
C12B C10B C11B 108.9(6) . . ?
C6B C10B C11B 113.8(5) . . ?
C12B C10B H10B 107.7 . . ?
C6B C10B H10B 107.7 . . ?
C11B C10B H10B 107.7 . . ?
C10B C11B H11D 109.5 . . ?
C10B C11B H11E 109.5 . . ?
H11D C11B H11E 109.5 . . ?
C10B C11B H11F 109.5 . . ?
H11D C11B H11F 109.5 . . ?
H11E C11B H11F 109.5 . . ?
C10B C12B H12D 109.5 . . ?
C10B C12B H12E 109.5 . . ?
H12D C12B H12E 109.5 . . ?
C10B C12B H12F 109.5 . . ?
H12D C12B H12F 109.5 . . ?
H12E C12B H12F 109.5 . . ?
N1 C13 N2 101.7(2) . . ?
C15 C14 N1 106.2(3) . . ?
C15 C14 H14 126.9 . . ?
N1 C14 H14 126.9 . . ?
C14 C15 N2 106.7(2) . . ?
C14 C15 H15 126.7 . . ?
N2 C15 H15 126.7 . . ?
N3 C16 C17 123.9(3) . . ?
N3 C16 N2 113.7(2) . . ?
C17 C16 N2 122.3(2) . . ?
C16 C17 C18 114.4(3) . . ?
C16 C17 C36 124.4(3) . . ?
C18 C17 C36 121.2(3) . . ?
C19 C18 C17 124.7(3) . . ?
C19 C18 H18 117.7 . . ?
C17 C18 H18 117.7 . . ?
C18 C19 C20 114.2(3) . . ?
C18 C19 C37 120.8(3) . . ?
C20 C19 C37 125.1(3) . . ?
N3 C20 C19 123.4(2) . . ?
N3 C20 N4 113.2(2) . . ?
C19 C20 N4 123.3(3) . . ?
N5 C21 N4 101.1(2) . . ?
C23 C22 N4 106.1(2) . . ?
C23 C22 H22 126.9 . . ?
N4 C22 H22 126.9 . . ?
C22 C23 N5 106.3(2) . . ?
C22 C23 H23 126.9 . . ?
N5 C23 H23 126.9 . . ?
C29 C24 C25 123.2(2) . . ?
C29 C24 N5 118.5(2) . . ?
C25 C24 N5 118.3(3) . . ?
C26 C25 C24 116.7(3) . . ?
C26 C25 C30 121.4(3) . . ?
C24 C25 C30 121.9(2) . . ?
C27 C26 C25 121.2(3) . . ?
C27 C26 H26 119.4 . . ?
C25 C26 H26 119.4 . . ?
C26 C27 C28 120.7(3) . . ?
C26 C27 H27 119.7 . . ?
C28 C27 H27 119.7 . . ?
C27 C28 C29 121.2(3) . . ?
C27 C28 H28 119.4 . . ?
C29 C28 H28 119.4 . . ?
C28 C29 C24 117.0(3) . . ?
C28 C29 C33 121.1(3) . . ?
C24 C29 C33 121.9(2) . . ?
C31 C30 C25 113.1(3) . . ?
C31 C30 C32 110.1(4) . . ?
C25 C30 C32 111.5(3) . . ?
C31 C30 H30 107.3 . . ?
C25 C30 H30 107.3 . . ?
C32 C30 H30 107.3 . . ?
C30 C31 H31A 109.5 . . ?
C30 C31 H31B 109.5 . . ?
H31A C31 H31B 109.5 . . ?
C30 C31 H31C 109.5 . . ?
H31A C31 H31C 109.5 . . ?
H31B C31 H31C 109.5 . . ?
C30 C32 H32A 109.5 . . ?
C30 C32 H32B 109.5 . . ?
H32A C32 H32B 109.5 . . ?
C30 C32 H32C 109.5 . . ?
H32A C32 H32C 109.5 . . ?
H32B C32 H32C 109.5 . . ?
C29 C33 C35 110.9(2) . . ?
C29 C33 C34 111.7(2) . . ?
C35 C33 C34 110.9(3) . . ?
C29 C33 H33 107.7 . . ?
C35 C33 H33 107.7 . . ?
C34 C33 H33 107.7 . . ?
C33 C34 H34A 109.5 . . ?
C33 C34 H34B 109.5 . . ?
H34A C34 H34B 109.5 . . ?
C33 C34 H34C 109.5 . . ?
H34A C34 H34C 109.5 . . ?
H34B C34 H34C 109.5 . . ?
C33 C35 H35A 109.5 . . ?
C33 C35 H35B 109.5 . . ?
H35A C35 H35B 109.5 . . ?
C33 C35 H35C 109.5 . . ?
H35A C35 H35C 109.5 . . ?
H35B C35 H35C 109.5 . . ?
C17 C36 H36A 109.5 . . ?
C17 C36 H36B 109.5 . . ?
H36A C36 H36B 109.5 . . ?
C17 C36 H36C 109.5 . . ?
H36A C36 H36C 109.5 . . ?
H36B C36 H36C 109.5 . . ?
C19 C37 H37A 109.5 . . ?
C19 C37 H37B 109.5 . . ?
H37A C37 H37B 109.5 . . ?
C19 C37 H37C 109.5 . . ?
H37A C37 H37C 109.5 . . ?
H37B C37 H37C 109.5 . . ?
C13 N1 C14 113.2(2) . . ?
C13 N1 C1A 118.6(7) . . ?
C14 N1 C1A 127.2(8) . . ?
C13 N1 C1B 123.1(3) . . ?
C14 N1 C1B 122.7(3) . . ?
C13 N2 C15 112.2(3) . . ?
C13 N2 C16 124.7(2) . . ?
C15 N2 C16 123.1(2) . . ?
C16 N3 C20 119.5(2) . . ?
C21 N4 C22 112.8(2) . . ?
C21 N4 C20 125.7(2) . . ?
C22 N4 C20 121.4(2) . . ?
C21 N5 C23 113.7(2) . . ?
C21 N5 C24 123.3(2) . . ?
C23 N5 C24 123.0(2) . . ?

loop_
_geom_bond_atom_site_label_1
_geom_bond_atom_site_label_2
_geom_bond_distance
_geom_bond_site_symmetry_2
_geom_bond_publ_flag
C1A C2A 1.3900 . ?
C1A C6A 1.3900 . ?
C1A N1 1.435(6) . ?
C2A C3A 1.3900 . ?
C2A C7A 1.529(9) . ?
C3A C4A 1.3900 . ?
C3A H3A 0.9500 . ?
C4A C5A 1.3900 . ?
C4A H4A 0.9500 . ?
C5A C6A 1.3900 . ?
C5A H5A 0.9500 . ?
C6A C10A 1.541(10) . ?
C7A C8A 1.538(10) . ?
C7A C9A 1.539(10) . ?
C7A H7A 1.0000 . ?
C8A H8A1 0.9800 . ?
C8A H8A2 0.9800 . ?
C8A H8A3 0.9800 . ?
C9A H9A1 0.9800 . ?
C9A H9A2 0.9800 . ?
C9A H9A3 0.9800 . ?
C10A C11A 1.542(10) . ?
C10A C12A 1.60(4) . ?
C10A H10A 1.0000 . ?
C11A H11A 0.9800 . ?
C11A H11B 0.9800 . ?
C11A H11C 0.9800 . ?
C12A H12A 0.9800 . ?
C12A H12B 0.9800 . ?
C12A H12C 0.9800 . ?
C1B C2B 1.3900 . ?
C1B C6B 1.3900 . ?
C1B N1 1.441(3) . ?
C2B C3B 1.3900 . ?
C2B C7B 1.552(5) . ?
C3B C4B 1.3900 . ?
C3B H3B 0.9500 . ?
C4B C5B 1.3900 . ?
C4B H4B 0.9500 . ?
C5B C6B 1.3900 . ?
C5B H5B 0.9500 . ?
C6B C10B 1.529(7) . ?
C7B C9B 1.527(8) . ?
C7B C8B 1.547(9) . ?
C7B H7B 1.0000 . ?
C8B H8B1 0.9800 . ?
C8B H8B2 0.9800 . ?
C8B H8B3 0.9800 . ?
C9B H9B1 0.9800 . ?
C9B H9B2 0.9800 . ?
C9B H9B3 0.9800 . ?
C10B C12B 1.510(12) . ?
C10B C11B 1.535(8) . ?
C10B H10B 1.0000 . ?
C11B H11D 0.9800 . ?
C11B H11E 0.9800 . ?
C11B H11F 0.9800 . ?
C12B H12D 0.9800 . ?
C12B H12E 0.9800 . ?
C12B H12F 0.9800 . ?
C13 N1 1.364(4) . ?
C13 N2 1.374(3) . ?
C14 C15 1.336(4) . ?
C14 N1 1.391(3) . ?
C14 H14 0.9500 . ?
C15 N2 1.398(4) . ?
C15 H15 0.9500 . ?
C16 N3 1.329(3) . ?
C16 C17 1.391(4) . ?
C16 N2 1.424(4) . ?
C17 C18 1.396(4) . ?
C17 C36 1.507(4) . ?
C18 C19 1.387(4) . ?
C18 H18 0.9500 . ?
C19 C20 1.409(4) . ?
C19 C37 1.497(4) . ?
C20 N3 1.332(3) . ?
C20 N4 1.428(3) . ?
C21 N5 1.363(3) . ?
C21 N4 1.375(3) . ?
C22 C23 1.336(4) . ?
C22 N4 1.402(3) . ?
C22 H22 0.9500 . ?
C23 N5 1.389(3) . ?
C23 H23 0.9500 . ?
C24 C29 1.399(4) . ?
C24 C25 1.407(4) . ?
C24 N5 1.452(3) . ?
C25 C26 1.398(4) . ?
C25 C30 1.511(4) . ?
C26 C27 1.373(4) . ?
C26 H26 0.9500 . ?
C27 C28 1.378(4) . ?
C27 H27 0.9500 . ?
C28 C29 1.394(4) . ?
C28 H28 0.9500 . ?
C29 C33 1.519(4) . ?
C30 C31 1.492(6) . ?
C30 C32 1.521(5) . ?
C30 H30 1.0000 . ?
C31 H31A 0.9800 . ?
C31 H31B 0.9800 . ?
C31 H31C 0.9800 . ?
C32 H32A 0.9800 . ?
C32 H32B 0.9800 . ?
C32 H32C 0.9800 . ?
C33 C35 1.524(4) . ?
C33 C34 1.532(4) . ?
C33 H33 1.0000 . ?
C34 H34A 0.9800 . ?
C34 H34B 0.9800 . ?
C34 H34C 0.9800 . ?
C35 H35A 0.9800 . ?
C35 H35B 0.9800 . ?
C35 H35C 0.9800 . ?
C36 H36A 0.9800 . ?
C36 H36B 0.9800 . ?
C36 H36C 0.9800 . ?
C37 H37A 0.9800 . ?
C37 H37B 0.9800 . ?
C37 H37C 0.9800 . ?

loop_
_geom_torsion_atom_site_label_1
_geom_torsion_atom_site_label_2
_geom_torsion_atom_site_label_3
_geom_torsion_atom_site_label_4
_geom_torsion
_geom_torsion_site_symmetry_1
_geom_torsion_site_symmetry_2
_geom_torsion_site_symmetry_3
_geom_torsion_site_symmetry_4
_geom_torsion_publ_flag
C6A C1A C2A C3A 0.0 . . . . ?
N1 C1A C2A C3A -178.8(14) . . . . ?
C6A C1A C2A C7A -173.3(16) . . . . ?
N1 C1A C2A C7A 7.8(14) . . . . ?
C1A C2A C3A C4A 0.0 . . . . ?
C7A C2A C3A C4A 173.1(16) . . . . ?
C2A C3A C4A C5A 0.0 . . . . ?
C3A C4A C5A C6A 0.0 . . . . ?
C4A C5A C6A C1A 0.0 . . . . ?
C4A C5A C6A C10A -177.6(16) . . . . ?
C2A C1A C6A C5A 0.0 . . . . ?
N1 C1A C6A C5A 178.7(15) . . . . ?
C2A C1A C6A C10A 177.6(16) . . . . ?
N1 C1A C6A C10A -3.7(16) . . . . ?
C1A C2A C7A C8A -98.6(16) . . . . ?
C3A C2A C7A C8A 88.2(18) . . . . ?
C1A C2A C7A C9A 135.4(16) . . . . ?
C3A C2A C7A C9A -38(2) . . . . ?
C5A C6A C10A C11A 26(2) . . . . ?
C1A C6A C10A C11A -151.5(15) . . . . ?
C5A C6A C10A C12A -91.2(17) . . . . ?
C1A C6A C10A C12A 91.2(17) . . . . ?
C6B C1B C2B C3B 0.0 . . . . ?
N1 C1B C2B C3B -178.3(5) . . . . ?
C6B C1B C2B C7B 177.8(5) . . . . ?
N1 C1B C2B C7B -0.5(5) . . . . ?
C1B C2B C3B C4B 0.0 . . . . ?
C7B C2B C3B C4B -177.9(5) . . . . ?
C2B C3B C4B C5B 0.0 . . . . ?
C3B C4B C5B C6B 0.0 . . . . ?
C4B C5B C6B C1B 0.0 . . . . ?
C4B C5B C6B C10B 179.9(5) . . . . ?
C2B C1B C6B C5B 0.0 . . . . ?
N1 C1B C6B C5B 178.4(5) . . . . ?
C2B C1B C6B C10B -179.9(5) . . . . ?
N1 C1B C6B C10B -1.5(6) . . . . ?
C3B C2B C7B C9B -46.9(6) . . . . ?
C1B C2B C7B C9B 135.3(4) . . . . ?
C3B C2B C7B C8B 79.2(5) . . . . ?
C1B C2B C7B C8B -98.6(5) . . . . ?
C5B C6B C10B C12B -92.7(6) . . . . ?
C1B C6B C10B C12B 87.2(6) . . . . ?
C5B C6B C10B C11B 30.4(8) . . . . ?
C1B C6B C10B C11B -149.7(5) . . . . ?
N1 C14 C15 N2 0.0(3) . . . . ?
N3 C16 C17 C18 -0.8(5) . . . . ?
N2 C16 C17 C18 -178.8(3) . . . . ?
N3 C16 C17 C36 177.9(3) . . . . ?
N2 C16 C17 C36 -0.1(5) . . . . ?
C16 C17 C18 C19 0.5(5) . . . . ?
C36 C17 C18 C19 -178.3(3) . . . . ?
C17 C18 C19 C20 -0.1(5) . . . . ?
C17 C18 C19 C37 -180.0(3) . . . . ?
C18 C19 C20 N3 0.0(4) . . . . ?
C37 C19 C20 N3 179.9(3) . . . . ?
C18 C19 C20 N4 -177.9(3) . . . . ?
C37 C19 C20 N4 2.0(5) . . . . ?
N4 C22 C23 N5 -0.2(3) . . . . ?
C29 C24 C25 C26 -1.0(4) . . . . ?
N5 C24 C25 C26 -179.6(2) . . . . ?
C29 C24 C25 C30 -179.9(3) . . . . ?
N5 C24 C25 C30 1.4(4) . . . . ?
C24 C25 C26 C27 1.1(4) . . . . ?
C30 C25 C26 C27 -180.0(3) . . . . ?
C25 C26 C27 C28 -0.4(4) . . . . ?
C26 C27 C28 C29 -0.3(4) . . . . ?
C27 C28 C29 C24 0.4(4) . . . . ?
C27 C28 C29 C33 -178.5(3) . . . . ?
C25 C24 C29 C28 0.3(4) . . . . ?
N5 C24 C29 C28 178.9(2) . . . . ?
C25 C24 C29 C33 179.2(2) . . . . ?
N5 C24 C29 C33 -2.2(4) . . . . ?
C26 C25 C30 C31 52.4(4) . . . . ?
C24 C25 C30 C31 -128.7(4) . . . . ?
C26 C25 C30 C32 -72.3(4) . . . . ?
C24 C25 C30 C32 106.6(3) . . . . ?
C28 C29 C33 C35 73.9(3) . . . . ?
C24 C29 C33 C35 -105.0(3) . . . . ?
C28 C29 C33 C34 -50.4(4) . . . . ?
C24 C29 C33 C34 130.7(3) . . . . ?
N2 C13 N1 C14 0.6(3) . . . . ?
N2 C13 N1 C1A -168.7(6) . . . . ?
N2 C13 N1 C1B 169.7(3) . . . . ?
C15 C14 N1 C13 -0.3(4) . . . . ?
C15 C14 N1 C1A 167.8(7) . . . . ?
C15 C14 N1 C1B -169.5(3) . . . . ?
C2A C1A N1 C13 -101.6(8) . . . . ?
C6A C1A N1 C13 79.6(12) . . . . ?
C2A C1A N1 C14 90.7(9) . . . . ?
C6A C1A N1 C14 -88.0(11) . . . . ?
C2A C1A N1 C1B 7(2) . . . . ?
C6A C1A N1 C1B -171(4) . . . . ?
C2B C1B N1 C13 -88.1(4) . . . . ?
C6B C1B N1 C13 93.5(4) . . . . ?
C2B C1B N1 C14 80.0(4) . . . . ?
C6B C1B N1 C14 -98.4(4) . . . . ?
C2B C1B N1 C1A -170(3) . . . . ?
C6B C1B N1 C1A 11(3) . . . . ?
N1 C13 N2 C15 -0.6(3) . . . . ?
N1 C13 N2 C16 -177.2(2) . . . . ?
C14 C15 N2 C13 0.4(3) . . . . ?
C14 C15 N2 C16 177.1(3) . . . . ?
N3 C16 N2 C13 144.8(3) . . . . ?
C17 C16 N2 C13 -37.1(4) . . . . ?
N3 C16 N2 C15 -31.5(4) . . . . ?
C17 C16 N2 C15 146.6(3) . . . . ?
C17 C16 N3 C20 0.8(4) . . . . ?
N2 C16 N3 C20 178.8(2) . . . . ?
C19 C20 N3 C16 -0.3(4) . . . . ?
N4 C20 N3 C16 177.8(2) . . . . ?
N5 C21 N4 C22 -0.4(3) . . . . ?
N5 C21 N4 C20 -176.6(3) . . . . ?
C23 C22 N4 C21 0.4(3) . . . . ?
C23 C22 N4 C20 176.9(3) . . . . ?
N3 C20 N4 C21 149.5(3) . . . . ?
C19 C20 N4 C21 -32.4(4) . . . . ?
N3 C20 N4 C22 -26.5(4) . . . . ?
C19 C20 N4 C22 151.6(3) . . . . ?
N4 C21 N5 C23 0.2(3) . . . . ?
N4 C21 N5 C24 -178.7(2) . . . . ?
C22 C23 N5 C21 0.0(3) . . . . ?
C22 C23 N5 C24 178.9(3) . . . . ?
C29 C24 N5 C21 89.2(3) . . . . ?
C25 C24 N5 C21 -92.1(3) . . . . ?
C29 C24 N5 C23 -89.6(3) . . . . ?
C25 C24 N5 C23 89.1(3) . . . . ?

loop_
_platon_squeeze_void_nr
_platon_squeeze_void_average_x
_platon_squeeze_void_average_y
_platon_squeeze_void_average_z
_platon_squeeze_void_volume
_platon_squeeze_void_count_electrons
1 0.000 0.005 -0.037 1008.2 -8.4
